data_1530735
loop_
_publ_author_name
'Semenova, T.F.'
'Rozhdestvenskaya, I.V.'
'Frank-Kamenetskii, V.A.'

_publ_section_title
;
 Refinement of the crystal structure of tetraferriphlogopite
;
_journal_name_full Kristallografiya
_journal_page_first 1196
_journal_page_last 1201
_journal_volume 22
_journal_year 1977
_chemical_formula_sum 'Al0.12 Fe H2 K0.92 Mg2.88 Na0.08 O12 Si3'
_chemical_name_systematic
;
(K.92 Na.08) (Mg2.88 Fe.12) (Si3.0 Fe.88 Al.12) O10 (O H)2
;
_space_group_IT_number 12
_symmetry_space_group_name_Hall '-C 2y'
_symmetry_space_group_name_H-M 'C 1 2/m 1'
_cell_angle_alpha 90
_cell_angle_beta 100.02
_cell_angle_gamma 90
_cell_formula_units_Z 2
_cell_length_a 5.358
_cell_length_b 9.297
_cell_length_c 10.318
_cell_volume 506.134
_citation_journal_id_ASTM KRISAJ
_cod_data_source_file Semenova_KRISAJ_1977_345.cif
_cod_data_source_block H2Al0.12Fe1K0.92Mg2.88Na0.08O12Si3
_cod_original_cell_volume 506.1343
_cod_original_formula_sum 'H2 Al0.12 Fe1 K0.92 Mg2.88 Na0.08 O12 Si3'
_cod_database_code 1530735

loop_
_symmetry_equiv_pos_as_xyz
x,y,z
-x,y,-z
-x,-y,-z
x,-y,z
x+1/2,y+1/2,z
-x+1/2,y+1/2,-z
-x+1/2,-y+1/2,-z
x+1/2,-y+1/2,z

loop_
_atom_site_label
_atom_site_type_symbol
_atom_site_fract_x
_atom_site_fract_y
_atom_site_fract_z
_atom_site_occupancy
_atom_site_U_iso_or_equiv
O3 O-2 0.4985 0 0.1708 1 0.0
Fe2 Fe+2 0 0.83269 0.5 0.04 0.0
Mg1 Mg+2 0 0.5 0.5 0.96 0.0
Fe1 Fe+2 0 0.5 0.5 0.04 0.0
K1 K+1 0 0 0 0.92 0.0
O2 O-2 0.631 0.16695 0.3921 1 0.0
O1 O-2 0.8358 0.2207 0.17 1 0.0
O4 O-2 0.134 0 0.399 1 0.0
Mg2 Mg+2 0 0.83269 0.5 0.96 0.0
Si1 Si+4 0.57521 0.16668 0.22656 0.75 0.0
Na1 Na+1 0 0 0 0.08 0.0
Fe3 Fe+3 0.57521 0.16668 0.22656 0.22 0.0
Al1 Al+3 0.57521 0.16668 0.22656 0.03 0.0
